data_7050486
loop_
_publ_author_name
'Cameron Jones'
'Stephen Bruce'
'David E. Hibbs'
'Jon Steed'
'Ryan C. Thomas'
'Thomas C. WIlliams'

_publ_section_title
;
The synthesis and structural characterisation of
2-arsa- and 2-stiba-1,3-dionato complexes of s- and p-block elements
;
_journal_name_full 'New Journal of Chemistry'
_journal_paper_doi 10.1039/b210043f
_journal_year 2003
_chemical_formula_sum 'C18 H20 As Li O3'
_chemical_formula_weight 366.2
_space_group_IT_number 1
_symmetry_cell_setting triclinic
_symmetry_space_group_name_Hall 'P 1'
_symmetry_space_group_name_H-M 'P 1'
_cell_angle_alpha 112.465(3)
_cell_angle_beta 102.759(3)
_cell_angle_gamma 96.788(3)
_cell_formula_units_Z 1
_cell_length_a 8.5317(3)
_cell_length_b 9.7835(5)
_cell_length_c 11.7665(6)
_cell_measurement_temperature 100(2)
_cell_volume 862.55(7)
_diffrn_ambient_temperature 100(2)
_exptl_crystal_density_diffrn 1.410
_cod_database_code 7050486

loop_
_symmetry_equiv_pos_as_xyz
'x, y, z'

loop_
_atom_site_label
_atom_site_type_symbol
_atom_site_fract_x
_atom_site_fract_y
_atom_site_fract_z
_atom_site_U_iso_or_equiv
_atom_site_adp_type
_atom_site_occupancy
_atom_site_symmetry_multiplicity
_atom_site_calc_flag
_atom_site_refinement_flags
_atom_site_disorder_assembly
_atom_site_disorder_group
As1 As 0.08647(4) 0.07422(3) 0.93327(3) 0.0178(2) Uani 1 1 d . . .
As2 As -0.39696(4) -0.62500(3) 0.98176(3) 0.0178(2) Uani 1 1 d . . .
O1 O -0.0181(10) -0.2428(8) 0.7638(7) 0.0203(15) Uani 1 1 d . . .
O2 O -0.0430(10) -0.1397(8) 1.0223(7) 0.0190(15) Uani 1 1 d . . .
O3 O -0.2975(10) -0.3066(8) 1.1520(8) 0.0217(16) Uani 1 1 d . . .
O4 O -0.2728(9) -0.4113(8) 0.8949(7) 0.0146(14) Uani 1 1 d . . .
C1 C 0.0544(11) -0.1164(12) 0.7846(8) 0.0122(18) Uani 1 1 d U . .
C2 C 0.1182(13) -0.0983(11) 0.6795(10) 0.016(2) Uani 1 1 d . . .
C3 C 0.2384(13) 0.0299(13) 0.7028(11) 0.022(2) Uani 1 1 d . . .
H3 H 0.2807 0.1110 0.7861 0.026 Uiso 1 1 calc R . .
C4 C 0.2938(13) 0.0345(14) 0.5995(11) 0.027(3) Uani 1 1 d . . .
H4 H 0.3713 0.1220 0.6140 0.032 Uiso 1 1 calc R . .
C5 C 0.2418(15) -0.0784(14) 0.4832(11) 0.031(3) Uani 1 1 d . . .
H5 H 0.2784 -0.0696 0.4152 0.037 Uiso 1 1 calc R . .
C6 C 0.129(2) -0.2159(14) 0.4599(12) 0.043(3) Uani 1 1 d . . .
H6 H 0.0997 -0.3033 0.3805 0.051 Uiso 1 1 calc R . .
C7 C 0.0649(15) -0.2133(12) 0.5594(11) 0.035(3) Uani 1 1 d . . .
H7 H -0.0206 -0.2961 0.5427 0.042 Uiso 1 1 calc R . .
C8 C 0.0012(10) -0.0074(10) 1.0390(7) 0.0096(16) Uani 1 1 d . . .
C9 C -0.0095(11) 0.1207(11) 1.1629(7) 0.0121(17) Uani 1 1 d . . .
C10 C -0.0482(14) 0.2543(12) 1.1751(11) 0.024(2) Uani 1 1 d . . .
H10 H -0.0715 0.2764 1.1020 0.029 Uiso 1 1 calc R . .
C11 C -0.0546(14) 0.3556(13) 1.2867(12) 0.025(2) Uani 1 1 d . . .
H11 H -0.0873 0.4466 1.2913 0.030 Uiso 1 1 calc R . .
C12 C -0.0130(15) 0.3297(14) 1.3999(11) 0.027(2) Uani 1 1 d . . .
H12 H -0.0156 0.4041 1.4797 0.032 Uiso 1 1 calc R . .
C13 C 0.0285(12) 0.2040(11) 1.3937(8) 0.022(2) Uani 1 1 d . . .
H13 H 0.0554 0.1868 1.4691 0.027 Uiso 1 1 calc R . .
C14 C 0.0339(12) 0.0915(11) 1.2746(10) 0.021(2) Uani 1 1 d . . .
H14 H 0.0655 -0.0001 1.2698 0.025 Uiso 1 1 calc R . .
C15 C -0.3670(13) -0.4385(12) 1.1352(10) 0.022(2) Uani 1 1 d . . .
C16 C -0.4312(14) -0.4504(13) 1.2387(11) 0.020(2) Uani 1 1 d . . .
C17 C -0.3778(15) -0.3289(11) 1.3614(9) 0.034(3) Uani 1 1 d . . .
H17 H -0.3062 -0.2372 1.3777 0.041 Uiso 1 1 calc R . .
C18 C -0.433(2) -0.3478(16) 1.4583(13) 0.044(3) Uani 1 1 d . . .
H18 H -0.3839 -0.2749 1.5445 0.053 Uiso 1 1 calc R . .
C19 C -0.5523(16) -0.4628(13) 1.4354(11) 0.032(3) Uani 1 1 d . . .
H19 H -0.6007 -0.4622 1.5010 0.038 Uiso 1 1 calc R . .
C20 C -0.6076(13) -0.5870(11) 1.3127(10) 0.021(2) Uani 1 1 d . . .
H20 H -0.6882 -0.6733 1.2962 0.025 Uiso 1 1 calc R . .
C21 C -0.5415(13) -0.5796(12) 1.2180(10) 0.019(2) Uani 1 1 d . . .
H21 H -0.5720 -0.6646 1.1369 0.023 Uiso 1 1 calc R . .
C22 C -0.3133(12) -0.5529(11) 0.8761(10) 0.022(2) Uani 1 1 d . . .
C23 C -0.3109(12) -0.6625(12) 0.7515(10) 0.019(2) Uani 1 1 d . . .
C24 C -0.3450(12) -0.6410(12) 0.6407(9) 0.022(2) Uani 1 1 d . . .
H24 H -0.3709 -0.5478 0.6445 0.026 Uiso 1 1 calc R . .
C25 C -0.3434(13) -0.7459(12) 0.5276(10) 0.026(2) Uani 1 1 d . . .
H25 H -0.3752 -0.7300 0.4518 0.031 Uiso 1 1 calc R . .
C26 C -0.2917(14) -0.8863(11) 0.5221(10) 0.023(2) Uani 1 1 d . . .
H26 H -0.2879 -0.9601 0.4424 0.027 Uiso 1 1 calc R . .
C27 C -0.2499(13) -0.9116(12) 0.6285(11) 0.020(2) Uani 1 1 d . . .
H27 H -0.2154 -1.0017 0.6246 0.024 Uiso 1 1 calc R . .
C28 C -0.2585(12) -0.7994(11) 0.7486(9) 0.0137(18) Uani 1 1 d . . .
H28 H -0.2301 -0.8149 0.8248 0.016 Uiso 1 1 calc R . .
Li1 Li -0.055(2) -0.322(2) 0.876(2) 0.024(4) Uani 1 1 d . . .
Li2 Li -0.246(2) -0.2219(19) 1.0385(18) 0.016(3) Uani 1 1 d . . .
O1S O 0.0792(9) -0.4695(8) 0.8835(7) 0.0182(15) Uani 1 1 d . . .
O2S O -0.3926(10) -0.0852(9) 1.0306(8) 0.0218(16) Uani 1 1 d . . .
C1S C 0.2689(14) -0.4895(14) 0.7487(11) 0.033(3) Uani 1 1 d . . .
H1S1 H 0.2551 -0.3927 0.7459 0.049 Uiso 1 1 calc R . .
H1S2 H 0.2860 -0.5565 0.6681 0.049 Uiso 1 1 calc R . .
H1S3 H 0.3646 -0.4712 0.8207 0.049 Uiso 1 1 calc R . .
C2S C 0.1201(13) -0.5616(12) 0.7661(9) 0.024(2) Uani 1 1 d . . .
H2S1 H 0.1353 -0.6594 0.7683 0.028 Uiso 1 1 calc R . .
H2S2 H 0.0254 -0.5842 0.6907 0.028 Uiso 1 1 calc R . .
C3S C 0.1796(14) -0.4762(13) 0.9984(11) 0.028(3) Uani 1 1 d . . .
H3S1 H 0.2959 -0.4261 1.0168 0.034 Uiso 1 1 calc R . .
H3S2 H 0.1751 -0.5835 0.9833 0.034 Uiso 1 1 calc R . .
C4S C 0.1186(13) -0.3993(13) 1.1104(10) 0.022(2) Uani 1 1 d . . .
H4S1 H 0.1084 -0.2978 1.1178 0.033 Uiso 1 1 calc R . .
H4S2 H 0.1967 -0.3907 1.1890 0.033 Uiso 1 1 calc R . .
H4S3 H 0.0106 -0.4589 1.0983 0.033 Uiso 1 1 calc R . .
C5S C -0.4278(14) -0.1520(14) 0.8071(11) 0.028(3) Uani 1 1 d . . .
H5S1 H -0.3107 -0.1068 0.8274 0.041 Uiso 1 1 calc R . .
H5S2 H -0.4909 -0.1392 0.7329 0.041 Uiso 1 1 calc R . .
H5S3 H -0.4420 -0.2604 0.7869 0.041 Uiso 1 1 calc R . .
C6S C -0.4895(14) -0.0739(14) 0.9223(10) 0.024(2) Uani 1 1 d . . .
H6S1 H -0.4823 0.0343 0.9395 0.029 Uiso 1 1 calc R . .
H6S2 H -0.6063 -0.1224 0.9038 0.029 Uiso 1 1 calc R . .
C7S C -0.4141(12) 0.0127(13) 1.1478(11) 0.023(2) Uani 1 1 d . . .
H7S1 H -0.4220 0.1123 1.1464 0.028 Uiso 1 1 calc R . .
H7S2 H -0.3170 0.0293 1.2195 0.028 Uiso 1 1 calc R . .
C8S C -0.5700(13) -0.0538(12) 1.1701(10) 0.026(2) Uani 1 1 d . . .
H8S1 H -0.6646 -0.0802 1.0950 0.039 Uiso 1 1 calc R . .
H8S2 H -0.5892 0.0212 1.2463 0.039 Uiso 1 1 calc R . .
H8S3 H -0.5561 -0.1452 1.1833 0.039 Uiso 1 1 calc R . .

loop_
_atom_site_aniso_label
_atom_site_aniso_U_11
_atom_site_aniso_U_22
_atom_site_aniso_U_33
_atom_site_aniso_U_23
_atom_site_aniso_U_13
_atom_site_aniso_U_12
As1 0.0218(4) 0.0125(4) 0.0209(5) 0.0078(4) 0.0086(4) 0.0033(3)
As2 0.0212(4) 0.0140(4) 0.0199(5) 0.0080(4) 0.0086(4) 0.0019(3)
O1 0.024(3) 0.019(3) 0.013(3) 0.003(3) 0.004(3) 0.001(3)
O2 0.024(3) 0.014(3) 0.017(3) 0.004(3) 0.007(3) 0.007(3)
O3 0.029(4) 0.012(3) 0.033(4) 0.015(3) 0.016(3) 0.003(3)
O4 0.012(3) 0.011(3) 0.027(4) 0.014(3) 0.009(3) 0.000(2)
C1 0.012(4) 0.022(4) 0.010(3) 0.012(3) 0.007(3) 0.006(3)
C2 0.014(4) 0.013(4) 0.020(5) 0.005(4) 0.005(4) 0.007(3)
C3 0.018(4) 0.028(5) 0.027(5) 0.018(4) 0.012(4) 0.001(4)
C4 0.019(5) 0.041(6) 0.037(6) 0.031(5) 0.013(5) 0.007(5)
C5 0.035(6) 0.040(6) 0.036(6) 0.031(5) 0.022(5) 0.006(4)
C6 0.074(8) 0.020(4) 0.023(5) -0.005(3) 0.029(5) -0.007(4)
C7 0.044(6) 0.034(5) 0.045(6) 0.026(5) 0.030(5) 0.003(4)
C8 0.010(3) 0.018(4) 0.005(3) 0.007(3) 0.005(3) 0.008(3)
C9 0.015(3) 0.014(4) 0.004(3) 0.001(3) 0.002(2) 0.000(3)
C10 0.023(5) 0.024(5) 0.034(5) 0.023(4) 0.006(4) 0.003(4)
C11 0.030(5) 0.015(5) 0.025(5) 0.006(4) 0.003(4) 0.007(4)
C12 0.028(5) 0.039(6) 0.013(4) 0.012(4) 0.006(3) 0.004(4)
C13 0.023(4) 0.023(4) 0.007(3) -0.005(3) 0.002(3) -0.003(3)
C14 0.025(5) 0.016(5) 0.035(6) 0.018(4) 0.018(4) 0.010(4)
C15 0.019(4) 0.014(4) 0.032(5) 0.011(4) 0.002(4) 0.005(3)
C16 0.022(5) 0.024(5) 0.018(5) 0.014(4) 0.009(4) 0.003(4)
C17 0.052(6) 0.014(4) 0.014(4) -0.010(3) 0.007(4) -0.009(4)
C18 0.054(6) 0.049(7) 0.026(5) 0.015(5) 0.015(5) -0.010(5)
C19 0.041(6) 0.030(5) 0.018(5) 0.002(4) 0.013(4) 0.007(4)
C20 0.020(5) 0.016(5) 0.023(5) 0.006(4) 0.004(4) 0.002(4)
C21 0.020(4) 0.017(4) 0.014(4) 0.004(3) -0.001(3) 0.007(3)
C22 0.014(4) 0.009(3) 0.041(5) 0.011(3) 0.004(4) 0.000(3)
C23 0.010(3) 0.013(4) 0.040(5) 0.015(3) 0.010(3) 0.006(3)
C24 0.019(5) 0.022(5) 0.014(5) 0.002(4) -0.002(4) 0.001(4)
C25 0.033(5) 0.027(4) 0.034(5) 0.025(4) 0.014(4) 0.015(4)
C26 0.031(5) 0.008(3) 0.027(5) 0.000(3) 0.014(4) 0.008(3)
C27 0.020(4) 0.017(4) 0.029(5) 0.009(4) 0.015(4) 0.009(3)
C28 0.014(4) 0.011(4) 0.011(3) -0.001(3) 0.005(3) 0.004(3)
Li1 0.022(7) 0.023(8) 0.027(8) 0.008(7) 0.013(6) 0.009(6)
Li2 0.021(7) 0.008(6) 0.023(7) 0.010(5) 0.008(6) 0.002(5)
O1S 0.020(3) 0.016(3) 0.017(3) 0.007(3) 0.001(3) 0.006(3)
O2S 0.020(4) 0.027(4) 0.021(4) 0.008(3) 0.011(3) 0.011(3)
C1S 0.025(5) 0.054(6) 0.038(6) 0.033(5) 0.015(4) 0.014(4)
C2S 0.030(4) 0.023(4) 0.012(4) 0.001(3) 0.006(3) 0.012(3)
C3S 0.029(5) 0.026(5) 0.030(5) 0.018(5) -0.003(4) 0.010(4)
C4S 0.026(5) 0.025(5) 0.017(5) 0.008(4) 0.011(4) 0.003(4)
C5S 0.028(5) 0.029(6) 0.029(6) 0.017(5) 0.003(5) 0.013(4)
C6S 0.028(5) 0.031(6) 0.019(4) 0.008(4) 0.014(4) 0.014(4)
C7S 0.012(3) 0.023(4) 0.035(5) 0.009(3) 0.015(3) -0.001(2)
C8S 0.017(4) 0.024(4) 0.025(5) -0.002(3) 0.008(3) -0.001(3)

loop_
_geom_bond_atom_site_label_1
_geom_bond_atom_site_label_2
_geom_bond_distance
_geom_bond_site_symmetry_2
_geom_bond_publ_flag
As1 C8 1.934(8) . ?
As1 C1 1.946(10) . ?
As2 C22 1.869(10) . ?
As2 C15 1.955(11) . ?
O1 C1 1.222(13) . ?
O1 Li1 1.83(2) . ?
O2 C8 1.230(12) . ?
O2 Li2 1.903(18) . ?
O2 Li1 1.92(2) . ?
O3 C15 1.276(13) . ?
O3 Li2 1.919(18) . ?
O4 C22 1.306(12) . ?
O4 Li2 1.918(19) . ?
O4 Li1 2.054(19) . ?
C1 C2 1.517(13) . ?
C1 Li1 2.78(2) . ?
C2 C7 1.360(16) . ?
C2 C3 1.417(15) . ?
C3 C4 1.412(13) . ?
C4 C5 1.323(17) . ?
C5 C6 1.453(17) . ?
C6 C7 1.389(15) . ?
C8 C9 1.547(11) . ?
C9 C10 1.349(15) . ?
C9 C14 1.430(13) . ?
C10 C11 1.326(15) . ?
C11 C12 1.427(16) . ?
C12 C13 1.299(16) . ?
C13 C14 1.428(14) . ?
C15 C16 1.479(14) . ?
C16 C21 1.388(15) . ?
C16 C17 1.405(15) . ?
C17 C18 1.393(17) . ?
C18 C19 1.320(18) . ?
C19 C20 1.417(15) . ?
C20 C21 1.376(14) . ?
C22 C23 1.455(14) . ?
C23 C24 1.373(15) . ?
C23 C28 1.452(14) . ?
C24 C25 1.339(15) . ?
C25 C26 1.475(14) . ?
C26 C27 1.348(16) . ?
C27 C28 1.444(13) . ?
Li1 O1S 1.96(2) . ?
Li1 Li2 2.759(8) . ?
Li2 O2S 1.948(19) . ?
O1S C3S 1.461(13) . ?
O1S C2S 1.475(12) . ?
O2S C6S 1.408(14) . ?
O2S C7S 1.413(13) . ?
C1S C2S 1.471(15) . ?
C3S C4S 1.488(14) . ?
C5S C6S 1.522(14) . ?
C7S C8S 1.531(13) . ?
